data_4079752
loop_
_publ_author_name
'Kashiwame, Yohei'
'Kuwata, Shigeki'
'Ikariya, Takao'

_publ_section_title
;
 Catalytic Intramolecular Hydroamination with a Bifunctional Iridium
 Pyrazolato Complex: Substrate Scope and Mechanistic Elucidation
;
_journal_issue 23
_journal_name_full Organometallics
_journal_page_first 8444
_journal_paper_doi 10.1021/om301063n
_journal_volume 31
_journal_year 2012
_chemical_formula_moiety 'C43 H46 Ir N3'
_chemical_formula_sum 'C43 H46 Ir N3'
_chemical_formula_weight 797.08
_space_group_IT_number 14
_symmetry_cell_setting monoclinic
_symmetry_Int_Tables_number 14
_symmetry_space_group_name_Hall '-P 2yn'
_symmetry_space_group_name_H-M 'P 1 21/n 1'
_atom_sites_solution_hydrogens geom
_atom_sites_solution_primary direct
_atom_sites_solution_secondary difmap
_cell_angle_alpha 90.0000
_cell_angle_beta 98.164(3)
_cell_angle_gamma 90.0000
_cell_formula_units_Z 4
_cell_length_a 14.519(3)
_cell_length_b 14.841(3)
_cell_length_c 15.945(3)
_cell_measurement_reflns_used 10129
_cell_measurement_temperature 113
_cell_measurement_theta_max 27.48
_cell_measurement_theta_min 3.03
_cell_volume 3401.0(12)
_computing_cell_refinement CrystalClear
_computing_data_collection 'CrystalClear (Rigaku Inc., 2008)'
_computing_data_reduction CrystalClear
_computing_molecular_graphics 'CrystalStructure 4.0'
_computing_publication_material 'CrystalStructure 4.0 (Rigaku, 2010)'
_computing_structure_refinement 'CRYSTALS (Carruthers, et al., 1999)'
_computing_structure_solution 'SIR92 (Altomare, et al., 1994)'
_diffrn_ambient_temperature 113
_diffrn_detector_area_resol_mean 7.111
_diffrn_measured_fraction_theta_full 0.970
_diffrn_measured_fraction_theta_max 0.970
_diffrn_measurement_device_type 'Rigaku Saturn724'
_diffrn_measurement_method \w
_diffrn_radiation_type 'Mo K\a'
_diffrn_radiation_wavelength 0.71075
_diffrn_reflns_av_R_equivalents 0.0344
_diffrn_reflns_limit_h_max 18
_diffrn_reflns_limit_h_min -18
_diffrn_reflns_limit_k_max 17
_diffrn_reflns_limit_k_min -18
_diffrn_reflns_limit_l_max 16
_diffrn_reflns_limit_l_min -20
_diffrn_reflns_number 26853
_diffrn_reflns_theta_full 27.50
_diffrn_reflns_theta_max 27.50
_diffrn_standards_number 0
_exptl_absorpt_coefficient_mu 3.972
_exptl_absorpt_correction_T_max 0.597
_exptl_absorpt_correction_T_min 0.522
_exptl_absorpt_correction_type multi-scan
_exptl_absorpt_process_details 'REQAB (Rigaku, 1998)'
_exptl_crystal_colour yellow
_exptl_crystal_density_diffrn 1.557
_exptl_crystal_density_method 'not measured'
_exptl_crystal_description prism
_exptl_crystal_F_000 1608.00
_exptl_crystal_size_max 0.160
_exptl_crystal_size_mid 0.150
_exptl_crystal_size_min 0.130
_refine_diff_density_max 3.100
_refine_diff_density_min -1.570
_refine_ls_extinction_method none
_refine_ls_goodness_of_fit_ref 1.009
_refine_ls_hydrogen_treatment constr
_refine_ls_number_parameters 470
_refine_ls_number_reflns 7575
_refine_ls_R_factor_gt 0.0261
_refine_ls_shift/su_max 0.000
_refine_ls_structure_factor_coef Fsqd
_refine_ls_weighting_details 'w = 1/[0.0005Fo^2^ + 0.7000\s(Fo^2^)]/(4Fo^2^)'
_refine_ls_weighting_scheme calc
_refine_ls_wR_factor_ref 0.0691
_reflns_number_gt 6031
_reflns_number_total 7575
_reflns_threshold_expression F^2^>2.0\s(F^2^)
_cod_data_source_file om301063n_si_002.cif
_cod_data_source_block '[Cp*Ir(pyrrolidine)(C6H4PzPh)](11a)'
_cod_original_cell_volume 3400.9(10)
_cod_database_code 4079752

loop_
_symmetry_equiv_pos_site_id
_symmetry_equiv_pos_as_xyz
1 +X,+Y,+Z
2 1/2-X,1/2+Y,1/2-Z
3 -X,-Y,-Z
4 1/2+X,1/2-Y,1/2+Z

loop_
_atom_site_label
_atom_site_type_symbol
_atom_site_fract_x
_atom_site_fract_y
_atom_site_fract_z
_atom_site_U_iso_or_equiv
_atom_site_adp_type
_atom_site_occupancy
_atom_site_symmetry_multiplicity
_atom_site_calc_flag
_atom_site_refinement_flags
Ir1 Ir 0.696730(10) 0.374360(10) 0.607330(10) 0.01311(4) Uani 1.0 4 d .
N1 N 0.56062(17) 0.22269(17) 0.64116(15) 0.0198(7) Uani 1.0 4 d .
N2 N 0.59835(17) 0.27448(16) 0.58553(15) 0.0180(7) Uani 1.0 4 d .
N3 N 0.79460(17) 0.26870(15) 0.58199(15) 0.0163(6) Uani 1.0 4 d .
C1 C 0.6160(2) 0.46431(19) 0.67302(19) 0.0193(8) Uani 1.0 4 d .
C2 C 0.6697(3) 0.51607(19) 0.62122(18) 0.0186(8) Uani 1.0 4 d .
C3 C 0.7671(2) 0.50010(19) 0.65092(18) 0.0184(8) Uani 1.0 4 d .
C4 C 0.7715(3) 0.44348(19) 0.72532(18) 0.0192(8) Uani 1.0 4 d .
C5 C 0.6803(2) 0.4207(2) 0.73932(17) 0.0181(8) Uani 1.0 4 d .
C6 C 0.5128(2) 0.4628(2) 0.6684(2) 0.0258(9) Uani 1.0 4 d .
C7 C 0.6320(3) 0.58091(19) 0.55268(19) 0.0238(9) Uani 1.0 4 d .
C8 C 0.8465(3) 0.5496(2) 0.6220(2) 0.0248(9) Uani 1.0 4 d .
C9 C 0.8599(3) 0.4223(2) 0.78307(19) 0.0247(9) Uani 1.0 4 d .
C10 C 0.6498(3) 0.3666(2) 0.8100(2) 0.0252(9) Uani 1.0 4 d .
C11 C 0.6710(2) 0.37110(17) 0.47676(18) 0.0156(7) Uani 1.0 4 d .
C12 C 0.7163(2) 0.4204(2) 0.41962(18) 0.0202(8) Uani 1.0 4 d .
C13 C 0.6983(3) 0.4050(2) 0.33284(19) 0.0232(8) Uani 1.0 4 d .
C14 C 0.6344(3) 0.3401(3) 0.29962(19) 0.0238(8) Uani 1.0 4 d .
C15 C 0.5874(3) 0.2912(2) 0.35336(19) 0.0235(8) Uani 1.0 4 d .
C16 C 0.6055(2) 0.30453(19) 0.44123(19) 0.0187(8) Uani 1.0 4 d .
C17 C 0.5648(2) 0.25231(19) 0.50363(18) 0.0184(8) Uani 1.0 4 d .
C18 C 0.5020(3) 0.18190(19) 0.50671(19) 0.0212(8) Uani 1.0 4 d .
C19 C 0.5017(2) 0.1652(2) 0.59290(19) 0.0200(8) Uani 1.0 4 d .
C20 C 0.4550(2) 0.0937(2) 0.63442(19) 0.0203(8) Uani 1.0 4 d .
C21 C 0.4148(3) 0.0195(2) 0.5881(2) 0.0238(9) Uani 1.0 4 d .
C22 C 0.3758(3) -0.0501(2) 0.6286(2) 0.0262(9) Uani 1.0 4 d .
C23 C 0.3754(2) -0.0484(2) 0.7157(2) 0.0260(9) Uani 1.0 4 d .
C24 C 0.4134(3) 0.0248(2) 0.7623(2) 0.0267(9) Uani 1.0 4 d .
C25 C 0.4535(3) 0.0958(3) 0.7215(2) 0.0244(8) Uani 1.0 4 d .
C26 C 0.8144(2) 0.18044(19) 0.63084(18) 0.0183(8) Uani 1.0 4 d .
C27 C 0.9173(3) 0.1599(2) 0.62254(19) 0.0198(8) Uani 1.0 4 d .
C28 C 0.9443(2) 0.22182(18) 0.55210(17) 0.0163(7) Uani 1.0 4 d .
C29 C 0.8876(2) 0.30537(19) 0.57130(18) 0.0178(8) Uani 1.0 4 d .
C30 C 0.8003(3) 0.1925(2) 0.72318(19) 0.0255(9) Uani 1.0 4 d .
C31 C 0.7487(3) 0.1068(2) 0.5904(2) 0.0247(9) Uani 1.0 4 d .
C32 C 1.0496(3) 0.2375(2) 0.56161(18) 0.0194(8) Uani 1.0 4 d .
C33 C 1.0906(3) 0.3196(2) 0.5847(2) 0.0257(9) Uani 1.0 4 d .
C34 C 1.1869(3) 0.3291(3) 0.5961(2) 0.0280(10) Uani 1.0 4 d .
C35 C 1.2437(3) 0.2580(3) 0.5842(2) 0.0298(9) Uani 1.0 4 d .
C36 C 1.2041(3) 0.1744(3) 0.5618(3) 0.0335(10) Uani 1.0 4 d .
C37 C 1.1079(3) 0.1653(3) 0.5500(3) 0.0298(9) Uani 1.0 4 d .
C38 C 0.9109(2) 0.18558(19) 0.46156(18) 0.0179(8) Uani 1.0 4 d .
C39 C 0.8879(3) 0.2453(2) 0.39478(19) 0.0254(9) Uani 1.0 4 d .
C40 C 0.8597(3) 0.2140(3) 0.3125(2) 0.0302(10) Uani 1.0 4 d .
C41 C 0.8562(3) 0.1237(2) 0.2958(2) 0.0265(9) Uani 1.0 4 d .
C42 C 0.8797(3) 0.0639(3) 0.3613(2) 0.0301(10) Uani 1.0 4 d .
C43 C 0.9064(3) 0.0940(2) 0.4431(2) 0.0254(9) Uani 1.0 4 d .
H1 H 0.7700 0.2477 0.5290 0.0197 Uiso 1.0 4 calc R
H2 H 0.4951 0.4955 0.7155 0.0314 Uiso 1.0 4 calc R
H3 H 0.4920 0.4015 0.6704 0.0314 Uiso 1.0 4 calc R
H4 H 0.4848 0.4901 0.6164 0.0314 Uiso 1.0 4 calc R
H5 H 0.5675 0.5682 0.5345 0.0281 Uiso 1.0 4 calc R
H6 H 0.6662 0.5738 0.5058 0.0283 Uiso 1.0 4 calc R
H7 H 0.6386 0.6417 0.5733 0.0285 Uiso 1.0 4 calc R
H8 H 0.8641 0.5996 0.6590 0.0297 Uiso 1.0 4 calc R
H9 H 0.8277 0.5712 0.5654 0.0297 Uiso 1.0 4 calc R
H10 H 0.8984 0.5095 0.6225 0.0295 Uiso 1.0 4 calc R
H11 H 0.9056 0.4005 0.7500 0.0286 Uiso 1.0 4 calc R
H12 H 0.8477 0.3769 0.8229 0.0289 Uiso 1.0 4 calc R
H13 H 0.8829 0.4757 0.8131 0.0288 Uiso 1.0 4 calc R
H14 H 0.6047 0.3227 0.7867 0.0308 Uiso 1.0 4 calc R
H15 H 0.6226 0.4057 0.8478 0.0309 Uiso 1.0 4 calc R
H16 H 0.7027 0.3365 0.8407 0.0307 Uiso 1.0 4 calc R
H17 H 0.7640 0.4576 0.4400 0.0238 Uiso 1.0 4 calc R
H18 H 0.7412 0.4412 0.2937 0.0282 Uiso 1.0 4 calc R
H19 H 0.6214 0.3302 0.2391 0.0284 Uiso 1.0 4 calc R
H20 H 0.5382 0.2450 0.3348 0.0275 Uiso 1.0 4 calc R
H21 H 0.4717 0.1552 0.4683 0.0248 Uiso 1.0 4 calc R
H22 H 0.4177 0.0161 0.5278 0.0282 Uiso 1.0 4 calc R
H23 H 0.3482 -0.1011 0.5937 0.0311 Uiso 1.0 4 calc R
H24 H 0.3533 -0.1077 0.7447 0.0311 Uiso 1.0 4 calc R
H25 H 0.4114 0.0254 0.8247 0.0324 Uiso 1.0 4 calc R
H26 H 0.4842 0.1512 0.7525 0.0291 Uiso 1.0 4 calc R
H27 H 0.9566 0.1759 0.6756 0.0237 Uiso 1.0 4 calc R
H28 H 0.9301 0.0938 0.6155 0.0230 Uiso 1.0 4 calc R
H29 H 0.9147 0.3307 0.6256 0.0218 Uiso 1.0 4 calc R
H30 H 0.8815 0.3541 0.5254 0.0215 Uiso 1.0 4 calc R
H31 H 0.8371 0.2369 0.7478 0.0307 Uiso 1.0 4 calc R
H32 H 0.7333 0.2034 0.7284 0.0310 Uiso 1.0 4 calc R
H33 H 0.8218 0.1357 0.7511 0.0305 Uiso 1.0 4 calc R
H34 H 0.6816 0.1247 0.5930 0.0294 Uiso 1.0 4 calc R
H35 H 0.7631 0.0532 0.6194 0.0292 Uiso 1.0 4 calc R
H36 H 0.7603 0.0945 0.5287 0.0291 Uiso 1.0 4 calc R
H37 H 1.0543 0.3695 0.5974 0.0309 Uiso 1.0 4 calc R
H38 H 1.2114 0.3838 0.6066 0.0338 Uiso 1.0 4 calc R
H39 H 1.3089 0.2683 0.5925 0.0356 Uiso 1.0 4 calc R
H40 H 1.2468 0.1244 0.5567 0.0403 Uiso 1.0 4 calc R
H41 H 1.0813 0.1072 0.5345 0.0353 Uiso 1.0 4 calc R
H42 H 0.8939 0.3111 0.4017 0.0300 Uiso 1.0 4 calc R
H43 H 0.8510 0.2556 0.2702 0.0357 Uiso 1.0 4 calc R
H44 H 0.8408 0.1024 0.2370 0.0315 Uiso 1.0 4 calc R
H45 H 0.8756 -0.0004 0.3490 0.0359 Uiso 1.0 4 calc R
H46 H 0.9188 0.0577 0.4875 0.0301 Uiso 1.0 4 calc R

loop_
_atom_site_aniso_label
_atom_site_aniso_U_11
_atom_site_aniso_U_22
_atom_site_aniso_U_33
_atom_site_aniso_U_12
_atom_site_aniso_U_13
_atom_site_aniso_U_23
Ir1 0.01072(6) 0.01524(8) 0.01311(7) 0.00005(4) 0.00079(4) -0.00146(4)
N1 0.0139(13) 0.0240(13) 0.0225(13) -0.0025(10) 0.0058(11) -0.0010(11)
N2 0.0123(13) 0.0206(13) 0.0208(13) -0.0017(10) 0.0010(10) -0.0038(11)
N3 0.0123(12) 0.0171(13) 0.0190(12) 0.0008(10) 0.0006(10) -0.0005(10)
C1 0.0149(15) 0.0214(16) 0.0221(15) 0.0005(12) 0.0039(12) -0.0068(13)
C2 0.0193(16) 0.0168(15) 0.0190(14) 0.0013(12) 0.0004(12) -0.0069(12)
C3 0.0170(15) 0.0182(15) 0.0194(14) -0.0004(12) 0.0009(12) -0.0037(12)
C4 0.0192(16) 0.0217(15) 0.0160(14) 0.0000(12) -0.0001(12) -0.0066(12)
C5 0.0178(16) 0.0202(16) 0.0162(14) -0.0026(12) 0.0018(12) -0.0058(12)
C6 0.0158(16) 0.0339(18) 0.0285(17) 0.0020(14) 0.0055(13) -0.0057(14)
C7 0.0269(18) 0.0174(16) 0.0262(16) 0.0061(13) 0.0008(14) 0.0009(13)
C8 0.0215(17) 0.0250(17) 0.0271(17) -0.0045(13) 0.0005(13) -0.0009(13)
C9 0.0197(17) 0.0285(18) 0.0236(16) -0.0012(13) -0.0046(13) -0.0050(14)
C10 0.0278(18) 0.0302(19) 0.0188(15) -0.0036(14) 0.0075(13) -0.0013(13)
C11 0.0146(14) 0.0168(15) 0.0151(13) 0.0051(11) 0.0009(11) 0.0008(11)
C12 0.0160(16) 0.0207(16) 0.0236(15) 0.0008(12) 0.0016(12) 0.0036(13)
C13 0.0206(17) 0.0272(16) 0.0227(15) 0.0030(13) 0.0056(13) 0.0034(13)
C14 0.0209(17) 0.0302(17) 0.0200(15) 0.0048(14) 0.0020(13) -0.0022(14)
C15 0.0187(16) 0.0274(17) 0.0224(15) 0.0006(13) -0.0040(13) -0.0000(13)
C16 0.0143(15) 0.0202(15) 0.0208(15) 0.0048(12) -0.0003(12) 0.0008(12)
C17 0.0145(15) 0.0194(15) 0.0205(15) 0.0029(12) -0.0009(12) -0.0033(12)
C18 0.0183(16) 0.0198(16) 0.0240(15) -0.0021(12) -0.0026(13) -0.0023(12)
C19 0.0124(15) 0.0217(16) 0.0257(16) 0.0007(12) 0.0021(12) -0.0020(13)
C20 0.0103(14) 0.0237(16) 0.0280(16) 0.0036(12) 0.0062(12) 0.0002(14)
C21 0.0182(16) 0.0249(17) 0.0278(17) 0.0025(13) 0.0012(13) 0.0001(14)
C22 0.0192(17) 0.0248(17) 0.0337(18) -0.0049(13) 0.0004(14) 0.0004(14)
C23 0.0134(15) 0.0284(18) 0.0373(19) -0.0005(13) 0.0076(14) 0.0067(15)
C24 0.0198(17) 0.0341(18) 0.0275(17) 0.0035(14) 0.0077(14) 0.0015(15)
C25 0.0117(15) 0.0298(17) 0.0312(17) 0.0004(13) 0.0016(13) -0.0042(14)
C26 0.0169(15) 0.0193(15) 0.0189(14) 0.0032(12) 0.0027(12) 0.0037(12)
C27 0.0176(16) 0.0218(16) 0.0194(15) 0.0023(13) 0.0007(12) -0.0015(13)
C28 0.0139(15) 0.0185(15) 0.0160(13) 0.0034(11) -0.0004(11) -0.0004(12)
C29 0.0135(15) 0.0204(15) 0.0203(14) 0.0010(12) 0.0052(12) -0.0010(12)
C30 0.0255(18) 0.0277(17) 0.0239(16) 0.0006(14) 0.0055(14) 0.0050(13)
C31 0.0180(16) 0.0255(17) 0.0300(17) 0.0012(13) 0.0012(13) 0.0037(14)
C32 0.0188(16) 0.0255(16) 0.0135(13) 0.0025(13) 0.0011(12) 0.0005(12)
C33 0.0206(17) 0.0263(17) 0.0305(17) 0.0001(13) 0.0047(14) -0.0016(14)
C34 0.0229(19) 0.029(2) 0.0326(18) -0.0044(14) 0.0064(15) 0.0021(15)
C35 0.0125(16) 0.048(3) 0.0287(17) 0.0018(15) 0.0021(14) 0.0019(16)
C36 0.0206(18) 0.039(2) 0.041(2) 0.0081(15) 0.0052(16) -0.0013(17)
C37 0.0207(18) 0.0324(19) 0.0357(19) 0.0037(15) 0.0021(15) -0.0046(16)
C38 0.0116(14) 0.0238(16) 0.0178(14) 0.0020(12) 0.0002(11) -0.0006(12)
C39 0.0322(19) 0.0227(17) 0.0211(16) 0.0004(14) 0.0029(14) -0.0013(13)
C40 0.036(2) 0.0332(19) 0.0201(16) 0.0040(15) 0.0002(15) 0.0039(14)
C41 0.0210(17) 0.038(2) 0.0204(15) 0.0033(14) 0.0030(13) -0.0064(14)
C42 0.032(2) 0.0287(19) 0.0297(18) 0.0012(15) 0.0045(15) -0.0069(14)
C43 0.0277(19) 0.0235(16) 0.0244(16) 0.0043(14) 0.0016(14) 0.0036(14)

loop_
_atom_type_symbol
_atom_type_description
_atom_type_scat_dispersion_real
_atom_type_scat_dispersion_imag
_atom_type_scat_source
C C 0.0033 0.0016
;
International Tables for Crystallography
(1992, Vol. C, Tables 4.2.6.8 and 6.1.1.4)
;
H H 0.0000 0.0000
;
International Tables for Crystallography
(1992, Vol. C, Table 6.1.1.4)
;
Ir Ir -1.4442 7.9887
;
International Tables for Crystallography
(1992, Vol. C, Tables 4.2.6.8 and 6.1.1.4)
;
N N 0.0061 0.0033
;
International Tables for Crystallography
(1992, Vol. C, Tables 4.2.6.8 and 6.1.1.4)
;

loop_
_geom_angle_atom_site_label_1
_geom_angle_atom_site_label_2
_geom_angle_atom_site_label_3
_geom_angle
_geom_angle_publ_flag
N2 Ir1 N3 84.61(10) yes
N2 Ir1 C1 96.69(11) yes
N2 Ir1 C2 126.07(11) yes
N2 Ir1 C3 161.73(11) yes
N2 Ir1 C4 134.68(11) yes
N2 Ir1 C5 102.37(11) yes
N2 Ir1 C11 77.90(11) yes
N3 Ir1 C1 161.57(10) yes
N3 Ir1 C2 148.09(11) yes
N3 Ir1 C3 112.46(10) yes
N3 Ir1 C4 103.25(10) yes
N3 Ir1 C5 123.14(10) yes
N3 Ir1 C11 80.00(10) yes
C1 Ir1 C2 39.01(12) yes
C1 Ir1 C3 65.05(12) yes
C1 Ir1 C4 62.99(11) yes
C1 Ir1 C5 38.58(11) yes
C1 Ir1 C11 118.30(11) yes
C2 Ir1 C3 38.84(12) yes
C2 Ir1 C4 63.16(11) yes
C2 Ir1 C5 64.06(11) yes
C2 Ir1 C11 96.72(11) yes
C3 Ir1 C4 37.73(11) yes
C3 Ir1 C5 63.38(11) yes
C3 Ir1 C11 110.45(11) yes
C4 Ir1 C5 36.34(12) yes
C4 Ir1 C11 147.23(11) yes
C5 Ir1 C11 156.86(11) yes
N2 N1 C19 105.4(3) yes
Ir1 N2 N1 129.67(18) yes
Ir1 N2 C17 118.7(2) yes
N1 N2 C17 111.6(3) yes
Ir1 N3 C26 126.74(19) yes
Ir1 N3 C29 112.47(17) yes
C26 N3 C29 105.3(3) yes
Ir1 C1 C2 70.92(18) yes
Ir1 C1 C5 74.91(17) yes
Ir1 C1 C6 125.6(2) yes
C2 C1 C5 108.1(3) yes
C2 C1 C6 127.1(3) yes
C5 C1 C6 124.4(3) yes
Ir1 C2 C1 70.08(17) yes
Ir1 C2 C3 71.93(17) yes
Ir1 C2 C7 127.1(2) yes
C1 C2 C3 108.0(3) yes
C1 C2 C7 126.2(3) yes
C3 C2 C7 125.6(3) yes
Ir1 C3 C2 69.23(16) yes
Ir1 C3 C4 74.33(17) yes
Ir1 C3 C8 131.8(3) yes
C2 C3 C4 106.9(3) yes
C2 C3 C8 125.5(3) yes
C4 C3 C8 126.3(3) yes
Ir1 C4 C3 67.94(16) yes
Ir1 C4 C5 71.09(16) yes
Ir1 C4 C9 132.6(2) yes
C3 C4 C5 109.6(3) yes
C3 C4 C9 123.9(3) yes
C5 C4 C9 126.2(3) yes
Ir1 C5 C1 66.51(16) yes
Ir1 C5 C4 72.57(17) yes
Ir1 C5 C10 128.2(2) yes
C1 C5 C4 107.2(3) yes
C1 C5 C10 123.7(3) yes
C4 C5 C10 129.0(3) yes
Ir1 C11 C12 127.5(2) yes
Ir1 C11 C16 115.5(2) yes
C12 C11 C16 116.7(3) yes
C11 C12 C13 121.5(3) yes
C12 C13 C14 121.0(3) yes
C13 C14 C15 119.5(3) yes
C14 C15 C16 120.5(3) yes
C11 C16 C15 120.9(3) yes
C11 C16 C17 114.2(3) yes
C15 C16 C17 124.9(3) yes
N2 C17 C16 113.7(3) yes
N2 C17 C18 107.0(3) yes
C16 C17 C18 139.2(3) yes
C17 C18 C19 105.1(3) yes
N1 C19 C18 110.8(3) yes
N1 C19 C20 119.4(3) yes
C18 C19 C20 129.6(3) yes
C19 C20 C21 120.9(3) yes
C19 C20 C25 120.5(3) yes
C21 C20 C25 118.5(3) yes
C20 C21 C22 120.5(3) yes
C21 C22 C23 120.9(3) yes
C22 C23 C24 119.5(3) yes
C23 C24 C25 119.9(3) yes
C20 C25 C24 120.7(3) yes
N3 C26 C27 103.8(3) yes
N3 C26 C30 110.5(3) yes
N3 C26 C31 109.6(3) yes
C27 C26 C30 111.6(3) yes
C27 C26 C31 111.9(3) yes
C30 C26 C31 109.3(3) yes
C26 C27 C28 107.0(3) yes
C27 C28 C29 97.8(3) yes
C27 C28 C32 111.8(3) yes
C27 C28 C38 113.1(3) yes
C29 C28 C32 114.3(3) yes
C29 C28 C38 111.0(3) yes
C32 C28 C38 108.6(3) yes
N3 C29 C28 104.3(3) yes
C28 C32 C33 123.0(3) yes
C28 C32 C37 119.1(3) yes
C33 C32 C37 117.8(3) yes
C32 C33 C34 120.7(3) yes
C33 C34 C35 121.2(4) yes
C34 C35 C36 119.2(4) yes
C35 C36 C37 119.5(4) yes
C32 C37 C36 121.6(3) yes
C28 C38 C39 120.1(3) yes
C28 C38 C43 122.4(3) yes
C39 C38 C43 117.5(3) yes
C38 C39 C40 120.9(3) yes
C39 C40 C41 120.5(3) yes
C40 C41 C42 119.1(3) yes
C41 C42 C43 120.9(3) yes
C38 C43 C42 121.1(3) yes
Ir1 N3 H1 103.453 no
C26 N3 H1 101.392 no
C29 N3 H1 104.979 no
C1 C6 H2 109.414 no
C1 C6 H3 109.366 no
C1 C6 H4 109.636 no
H2 C6 H3 109.480 no
H2 C6 H4 109.479 no
H3 C6 H4 109.451 no
C2 C7 H5 109.471 no
C2 C7 H6 108.819 no
C2 C7 H7 110.139 no
H5 C7 H6 109.481 no
H5 C7 H7 109.476 no
H6 C7 H7 109.439 no
C3 C8 H8 109.922 no
C3 C8 H9 109.058 no
C3 C8 H10 109.432 no
H8 C8 H9 109.487 no
H8 C8 H10 109.481 no
H9 C8 H10 109.446 no
C4 C9 H11 109.331 no
C4 C9 H12 109.304 no
C4 C9 H13 109.790 no
H11 C9 H12 109.479 no
H11 C9 H13 109.484 no
H12 C9 H13 109.439 no
C5 C10 H14 109.205 no
C5 C10 H15 109.854 no
C5 C10 H16 109.359 no
H14 C10 H15 109.482 no
H14 C10 H16 109.487 no
H15 C10 H16 109.439 no
C11 C12 H17 119.239 no
C13 C12 H17 118.778 no
C12 C13 H18 116.716 no
C14 C13 H18 122.064 no
C13 C14 H19 120.736 no
C15 C14 H19 119.766 no
C14 C15 H20 124.922 no
C16 C15 H20 114.542 no
C17 C18 H21 129.134 no
C19 C18 H21 125.736 no
C20 C21 H22 119.185 no
C22 C21 H22 120.203 no
C21 C22 H23 117.972 no
C23 C22 H23 121.159 no
C22 C23 H24 117.539 no
C24 C23 H24 122.531 no
C23 C24 H25 118.345 no
C25 C24 H25 121.748 no
C20 C25 H26 115.506 no
C24 C25 H26 123.761 no
C26 C27 H27 109.248 no
C26 C27 H28 113.450 no
C28 C27 H27 107.791 no
C28 C27 H28 115.316 no
H27 C27 H28 103.747 no
N3 C29 H29 107.360 no
N3 C29 H30 110.587 no
C28 C29 H29 109.112 no
C28 C29 H30 114.875 no
H29 C29 H30 110.209 no
C26 C30 H31 110.614 no
C26 C30 H32 111.354 no
C26 C30 H33 104.966 no
H31 C30 H32 111.577 no
H31 C30 H33 107.393 no
H32 C30 H33 110.666 no
C26 C31 H34 109.821 no
C26 C31 H35 108.551 no
C26 C31 H36 110.548 no
H34 C31 H35 110.544 no
H34 C31 H36 111.776 no
H35 C31 H36 105.482 no
C32 C33 H37 120.975 no
C34 C33 H37 118.207 no
C33 C34 H38 118.910 no
C35 C34 H38 119.628 no
C34 C35 H39 117.727 no
C36 C35 H39 123.089 no
C35 C36 H40 117.036 no
C37 C36 H40 123.484 no
C32 C37 H41 119.644 no
C36 C37 H41 118.710 no
C38 C39 H42 122.587 no
C40 C39 H42 116.377 no
C39 C40 H43 117.444 no
C41 C40 H43 121.635 no
C40 C41 H44 119.853 no
C42 C41 H44 120.906 no
C41 C42 H45 118.528 no
C43 C42 H45 120.588 no
C38 C43 H46 115.174 no
C42 C43 H46 123.679 no

loop_
_geom_bond_atom_site_label_1
_geom_bond_atom_site_label_2
_geom_bond_distance
_geom_bond_publ_flag
Ir1 N2 2.054(3) yes
Ir1 N3 2.192(3) yes
Ir1 C1 2.145(3) yes
Ir1 C2 2.157(3) yes
Ir1 C3 2.193(3) yes
Ir1 C4 2.278(3) yes
Ir1 C5 2.259(3) yes
Ir1 C11 2.063(3) yes
N1 N2 1.347(4) yes
N1 C19 1.365(4) yes
N2 C17 1.368(4) yes
N3 C26 1.530(4) yes
N3 C29 1.488(4) yes
C1 C2 1.436(5) yes
C1 C5 1.459(4) yes
C1 C6 1.489(5) yes
C2 C3 1.447(5) yes
C2 C7 1.500(4) yes
C3 C4 1.448(4) yes
C3 C8 1.493(5) yes
C4 C5 1.415(5) yes
C4 C9 1.503(5) yes
C5 C10 1.501(5) yes
C11 C12 1.403(5) yes
C11 C16 1.431(4) yes
C12 C13 1.390(5) yes
C13 C14 1.389(5) yes
C14 C15 1.376(5) yes
C15 C16 1.402(5) yes
C16 C17 1.452(5) yes
C17 C18 1.392(5) yes
C18 C19 1.397(5) yes
C19 C20 1.467(5) yes
C20 C21 1.405(5) yes
C20 C25 1.392(5) yes
C21 C22 1.381(5) yes
C22 C23 1.390(5) yes
C23 C24 1.385(5) yes
C24 C25 1.407(5) yes
C26 C27 1.549(5) yes
C26 C30 1.525(5) yes
C26 C31 1.531(5) yes
C27 C28 1.545(5) yes
C28 C29 1.543(4) yes
C28 C32 1.533(5) yes
C28 C38 1.552(4) yes
C32 C33 1.383(5) yes
C32 C37 1.394(5) yes
C33 C34 1.392(5) yes
C34 C35 1.368(5) yes
C35 C36 1.392(5) yes
C36 C37 1.390(5) yes
C38 C39 1.389(5) yes
C38 C43 1.390(5) yes
C39 C40 1.397(5) yes
C40 C41 1.366(5) yes
C41 C42 1.376(5) yes
C42 C43 1.381(5) yes
N3 H1 0.923 no
C6 H2 0.960 no
C6 H3 0.960 no
C6 H4 0.960 no
C7 H5 0.960 no
C7 H6 0.960 no
C7 H7 0.960 no
C8 H8 0.960 no
C8 H9 0.960 no
C8 H10 0.960 no
C9 H11 0.960 no
C9 H12 0.960 no
C9 H13 0.960 no
C10 H14 0.960 no
C10 H15 0.960 no
C10 H16 0.960 no
C12 H17 0.908 no
C13 H18 1.085 no
C14 H19 0.968 no
C15 H20 1.003 no
C18 H21 0.806 no
C21 H22 0.971 no
C22 H23 0.989 no
C23 H24 1.065 no
C24 H25 1.000 no
C25 H26 1.028 no
C27 H27 0.981 no
C27 H28 1.007 no
C29 H29 0.974 no
C29 H30 1.024 no
C30 H31 0.903 no
C30 H32 1.000 no
C30 H33 0.983 no
C31 H34 1.016 no
C31 H35 0.929 no
C31 H36 1.037 no
C33 H37 0.947 no
C34 H38 0.893 no
C35 H39 0.949 no
C36 H40 0.978 no
C37 H41 0.962 no
C39 H42 0.986 no
C40 H43 0.911 no
C41 H44 0.985 no
C42 H45 0.974 no
C43 H46 0.889 no

loop_
_geom_contact_atom_site_label_1
_geom_contact_atom_site_label_2
_geom_contact_distance
_geom_contact_publ_flag
_geom_contact_site_symmetry_2
Ir1 C30 3.488(3) no .
N1 C10 3.535(4) no .
N1 C16 3.557(4) no .
N1 C25 2.859(5) no .
N1 C30 3.567(4) no .
N1 C31 3.420(5) no .
N2 C6 3.400(4) no .
N2 C20 3.550(4) no .
N2 C26 3.415(4) no .
N2 C31 3.304(4) no .
N3 C12 3.497(4) no .
N3 C16 3.333(4) no .
N3 C17 3.401(4) no .
N3 C38 2.997(4) no .
N3 C39 3.466(5) no .
C6 C7 3.222(5) no .
C6 C10 3.133(5) no .
C7 C8 3.186(5) no .
C7 C11 3.417(4) no .
C7 C12 3.523(5) no .
C8 C9 3.172(5) no .
C9 C10 3.248(5) no .
C11 C14 2.836(5) no .
C11 C29 3.431(4) no .
C12 C15 2.781(5) no .
C13 C16 2.773(5) no .
C15 C18 3.318(5) no .
C17 C31 3.557(5) no .
C18 C21 3.093(5) no .
C20 C23 2.808(5) no .
C21 C24 2.781(5) no .
C22 C25 2.771(5) no .
C26 C38 3.214(5) no .
C27 C33 3.570(5) no .
C27 C37 3.148(5) no .
C27 C43 3.007(5) no .
C28 C31 3.441(5) no .
C29 C30 3.339(5) no .
C29 C33 2.931(5) no .
C29 C39 2.953(5) no .
C31 C38 3.536(5) no .
C31 C43 3.510(5) no .
C32 C35 2.806(5) no .
C32 C39 3.291(5) no .
C32 C43 3.364(5) no .
C33 C36 2.769(5) no .
C34 C37 2.743(5) no .
C37 C38 3.018(5) no .
C37 C43 3.342(5) no .
C38 C41 2.804(5) no .
C39 C42 2.744(5) no .
C40 C43 2.749(5) no .
C2 C30 3.591(5) no 2_656
C6 C41 3.502(5) no 4_455
C18 C22 3.566(5) no 3_656
C22 C18 3.566(5) no 3_656
C23 C41 3.523(5) no 3_656
C25 C40 3.535(5) no 4_455
C30 C2 3.591(5) no 2_646
C40 C25 3.535(5) no 4_554
C41 C6 3.502(5) no 4_554
C41 C23 3.523(5) no 3_656
Ir1 H3 3.2944 no .
Ir1 H4 3.5445 no .
Ir1 H5 3.5397 no .
Ir1 H6 3.3731 no .
Ir1 H10 3.5295 no .
Ir1 H11 3.5444 no .
Ir1 H14 3.4117 no .
Ir1 H17 3.2154 no .
Ir1 H29 3.2031 no .
Ir1 H30 3.1602 no .
Ir1 H31 3.4687 no .
Ir1 H32 3.1860 no .
N1 H3 2.8950 no .
N1 H14 2.7529 no .
N1 H21 3.0427 no .
N1 H26 2.4637 no .
N1 H32 2.7046 no .
N1 H34 2.4844 no .
N2 H1 2.7956 no .
N2 H3 2.8912 no .
N2 H14 3.2754 no .
N2 H21 3.0054 no .
N2 H32 2.9789 no .
N2 H34 2.5249 no .
N3 H11 3.5176 no .
N3 H17 3.5914 no .
N3 H27 2.9430 no .
N3 H28 3.2548 no .
N3 H31 2.6694 no .
N3 H32 2.7870 no .
N3 H33 3.3190 no .
N3 H34 2.7148 no .
N3 H35 3.2966 no .
N3 H36 2.7445 no .
N3 H42 3.4521 no .
C1 H5 2.7039 no .
C1 H6 3.2921 no .
C1 H7 3.1161 no .
C1 H14 2.7948 no .
C1 H15 2.9078 no .
C1 H16 3.3726 no .
C2 H2 3.1392 no .
C2 H3 3.2757 no .
C2 H4 2.7013 no .
C2 H8 3.0636 no .
C2 H9 2.7034 no .
C2 H10 3.3204 no .
C2 H17 3.4789 no .
C3 H5 3.3680 no .
C3 H6 2.7817 no .
C3 H7 2.9612 no .
C3 H11 2.7969 no .
C3 H12 3.3652 no .
C3 H13 2.8991 no .
C3 H17 3.4159 no .
C3 H29 3.3644 no .
C3 H30 3.5216 no .
C4 H8 2.9497 no .
C4 H9 3.3695 no .
C4 H10 2.8114 no .
C4 H14 3.2720 no .
C4 H15 3.1623 no .
C4 H16 2.7249 no .
C4 H29 3.2551 no .
C4 H31 3.2151 no .
C5 H2 2.8834 no .
C5 H3 2.8112 no .
C5 H4 3.3728 no .
C5 H11 3.2655 no .
C5 H12 2.6815 no .
C5 H13 3.1176 no .
C5 H31 3.5433 no .
C5 H32 3.3249 no .
C6 H5 2.8489 no .
C6 H14 2.9902 no .
C6 H15 3.1851 no .
C7 H4 2.8341 no .
C7 H8 3.5607 no .
C7 H9 2.8232 no .
C7 H17 3.3502 no .
C8 H6 3.0064 no .
C8 H7 3.3031 no .
C8 H11 3.0500 no .
C8 H13 3.2100 no .
C8 H17 3.2765 no .
C8 H29 3.3937 no .
C8 H30 3.3571 no .
C9 H8 3.2981 no .
C9 H10 2.9912 no .
C9 H16 2.8765 no .
C9 H29 3.0586 no .
C9 H31 2.8182 no .
C10 H2 3.1647 no .
C10 H3 3.0037 no .
C10 H12 2.8559 no .
C10 H31 3.5857 no .
C10 H32 3.0789 no .
C11 H1 2.4023 no .
C11 H5 3.4725 no .
C11 H6 3.0463 no .
C11 H18 3.3895 no .
C11 H20 3.3317 no .
C11 H30 3.0544 no .
C12 H1 3.1351 no .
C12 H6 2.8083 no .
C12 H9 3.4590 no .
C12 H19 3.2941 no .
C12 H30 2.9004 no .
C12 H42 3.0932 no .
C13 H20 3.3263 no .
C13 H42 3.2134 no .
C13 H43 3.3852 no .
C14 H17 3.2235 no .
C14 H43 3.4788 no .
C15 H18 3.3846 no .
C15 H21 3.3348 no .
C16 H1 2.7242 no .
C16 H17 3.2350 no .
C16 H19 3.2860 no .
C16 H21 3.0178 no .
C17 H1 2.9494 no .
C17 H20 2.6661 no .
C17 H34 2.7943 no .
C18 H20 3.0120 no .
C18 H22 2.7893 no .
C18 H34 2.8977 no .
C19 H22 2.6654 no .
C19 H26 2.6016 no .
C19 H34 2.6802 no .
C20 H21 2.8452 no .
C20 H23 3.3005 no .
C20 H25 3.3438 no .
C20 H34 3.4767 no .
C21 H21 2.9737 no .
C21 H24 3.3504 no .
C21 H26 3.3094 no .
C22 H25 3.2930 no .
C23 H22 3.2862 no .
C23 H26 3.3682 no .
C24 H23 3.2999 no .
C25 H22 3.2789 no .
C25 H24 3.3948 no .
C26 H29 2.6722 no .
C26 H30 3.2991 no .
C26 H46 3.4380 no .
C27 H1 2.7550 no .
C27 H29 2.5363 no .
C27 H30 3.2785 no .
C27 H31 2.7029 no .
C27 H32 3.4169 no .
C27 H33 2.6556 no .
C27 H34 3.4265 no .
C27 H35 2.7360 no .
C27 H36 2.7216 no .
C27 H41 3.0338 no .
C27 H46 2.6357 no .
C28 H1 2.5348 no .
C28 H36 3.2504 no .
C28 H37 2.7470 no .
C28 H41 2.6625 no .
C28 H42 2.7469 no .
C28 H46 2.6494 no .
C29 H10 3.1357 no .
C29 H11 3.1576 no .
C29 H17 3.4124 no .
C29 H27 2.6433 no .
C29 H28 3.2572 no .
C29 H31 3.1735 no .
C29 H37 2.5783 no .
C29 H42 2.7201 no .
C30 H1 3.1722 no .
C30 H11 3.4442 no .
C30 H12 3.1913 no .
C30 H16 3.2925 no .
C30 H27 2.5056 no .
C30 H28 3.0928 no .
C30 H29 3.1825 no .
C30 H34 2.6963 no .
C30 H35 2.6543 no .
C30 H36 3.3993 no .
C31 H1 2.3472 no .
C31 H27 3.2936 no .
C31 H28 2.6146 no .
C31 H31 3.2799 no .
C31 H32 2.6626 no .
C31 H33 2.6653 no .
C31 H46 3.2349 no .
C32 H27 2.5804 no .
C32 H28 2.9523 no .
C32 H29 2.7124 no .
C32 H30 2.9813 no .
C32 H38 3.2044 no .
C32 H40 3.3290 no .
C32 H42 3.3421 no .
C32 H46 3.3889 no .
C33 H27 3.3505 no .
C33 H29 2.7278 no .
C33 H30 3.0917 no .
C33 H39 3.2449 no .
C33 H41 3.2507 no .
C34 H40 3.2453 no .
C35 H37 3.2416 no .
C35 H41 3.2658 no .
C36 H38 3.1863 no .
C37 H27 3.1787 no .
C37 H28 3.1043 no .
C37 H37 3.2445 no .
C37 H39 3.2789 no .
C37 H46 3.2094 no .
C38 H1 2.6121 no .
C38 H27 3.3863 no .
C38 H28 2.7860 no .
C38 H29 3.3825 no .
C38 H30 2.7563 no .
C38 H36 2.9024 no .
C38 H41 2.8301 no .
C38 H43 3.2241 no .
C38 H45 3.2931 no .
C39 H1 2.9252 no .
C39 H30 2.6475 no .
C39 H44 3.2877 no .
C39 H46 3.1539 no .
C40 H45 3.2367 no .
C41 H42 3.2601 no .
C41 H46 3.2154 no .
C42 H36 3.4138 no .
C42 H43 3.1958 no .
C43 H1 3.4316 no .
C43 H28 2.7221 no .
C43 H36 2.6811 no .
C43 H41 2.7503 no .
C43 H42 3.2887 no .
C43 H44 3.2910 no .
H1 H17 3.4188 no .
H1 H27 3.4850 no .
H1 H28 3.4081 no .
H1 H29 2.7174 no .
H1 H30 2.2676 no .
H1 H31 3.4890 no .
H1 H32 3.3614 no .
H1 H34 2.5284 no .
H1 H35 3.2342 no .
H1 H36 2.2782 no .
H1 H42 3.0469 no .
H2 H5 3.3844 no .
H2 H14 3.1438 no .
H2 H15 2.9232 no .
H3 H5 3.5624 no .
H3 H14 2.5725 no .
H3 H15 3.1737 no .
H4 H5 2.2209 no .
H4 H6 3.5926 no .
H4 H7 3.3091 no .
H6 H8 3.5180 no .
H6 H9 2.4028 no .
H6 H17 2.5522 no .
H7 H8 3.4204 no .
H7 H9 2.9573 no .
H8 H11 3.3102 no .
H8 H13 3.0502 no .
H9 H17 2.6786 no .
H9 H30 3.3971 no .
H10 H11 2.5888 no .
H10 H13 3.1188 no .
H10 H17 3.3563 no .
H10 H29 2.6632 no .
H10 H30 2.7696 no .
H10 H37 3.1391 no .
H11 H16 3.5891 no .
H11 H29 2.2588 no .
H11 H31 2.6211 no .
H11 H37 3.5059 no .
H12 H14 3.5849 no .
H12 H15 3.3752 no .
H12 H16 2.2459 no .
H12 H29 3.4917 no .
H12 H31 2.3926 no .
H12 H32 3.3083 no .
H13 H16 3.4108 no .
H14 H26 3.0938 no .
H14 H32 2.8255 no .
H16 H31 3.0020 no .
H16 H32 2.7438 no .
H17 H18 2.3218 no .
H17 H30 2.5425 no .
H17 H42 2.9972 no .
H18 H19 2.4637 no .
H18 H42 3.2442 no .
H18 H43 3.2311 no .
H19 H20 2.4314 no .
H19 H43 3.4817 no .
H20 H21 2.7956 no .
H21 H22 2.4471 no .
H21 H34 3.4248 no .
H22 H23 2.3344 no .
H23 H24 2.4002 no .
H24 H25 2.4367 no .
H25 H26 2.5043 no .
H27 H29 2.4794 no .
H27 H31 2.3916 no .
H27 H32 3.4871 no .
H27 H33 2.5103 no .
H27 H35 3.3617 no .
H27 H37 3.5101 no .
H27 H41 3.2457 no .
H27 H46 3.4505 no .
H28 H29 3.5280 no .
H28 H31 3.4042 no .
H28 H33 2.9145 no .
H28 H35 2.5085 no .
H28 H36 2.6514 no .
H28 H41 2.7070 no .
H28 H46 2.0933 no .
H29 H31 2.7618 no .
H29 H37 2.2130 no .
H29 H42 3.5511 no .
H30 H37 2.6166 no .
H30 H42 2.1046 no .
H31 H34 3.5177 no .
H31 H35 3.4854 no .
H32 H34 2.4752 no .
H32 H35 2.8962 no .
H33 H34 3.0105 no .
H33 H35 2.4743 no .
H33 H36 3.5836 no .
H35 H46 3.2994 no .
H36 H46 2.5407 no .
H37 H38 2.2757 no .
H38 H39 2.2534 no .
H39 H40 2.3563 no .
H40 H41 2.3919 no .
H41 H46 2.4833 no .
H42 H43 2.2566 no .
H43 H44 2.3357 no .
H44 H45 2.3487 no .
H45 H46 2.3717 no .
C1 H33 2.9053 no 2_656
C2 H33 2.6915 no 2_656
C3 H32 3.5797 no 2_656
C3 H33 2.9556 no 2_656
C4 H33 3.2033 no 2_656
C4 H35 3.0637 no 2_656
C5 H33 3.1954 no 2_656
C5 H35 3.0157 no 2_656
C6 H5 3.3109 no 3_666
C6 H6 3.5652 no 3_666
C6 H44 3.0245 no 4_455
C7 H4 3.1556 no 3_666
C7 H33 3.2107 no 2_656
C7 H39 3.4159 no 3_766
C8 H25 3.5153 no 2_656
C8 H26 3.3053 no 2_656
C9 H20 3.5975 no 4_555
C9 H21 3.3641 no 4_555
C9 H35 3.1892 no 2_656
C10 H35 3.1832 no 2_656
C11 H4 3.2576 no 3_666
C11 H5 3.5572 no 3_666
C12 H4 3.1853 no 3_666
C12 H25 3.4901 no 4_554
C12 H38 3.1380 no 3_766
C13 H2 3.1692 no 3_666
C13 H4 3.2801 no 3_666
C13 H25 3.2822 no 4_554
C13 H38 3.4808 no 3_766
C13 H44 3.1556 no 2_655
C13 H45 3.2623 no 2_655
C14 H2 3.0686 no 3_666
C14 H4 3.4350 no 3_666
C14 H24 3.5298 no 3_656
C14 H27 3.0298 no 4_454
C14 H45 3.3374 no 2_655
C15 H2 3.5044 no 3_666
C15 H4 3.4651 no 3_666
C15 H23 3.0534 no 3_656
C15 H24 3.3141 no 3_656
C15 H27 3.2162 no 4_454
C16 H4 3.3927 no 3_666
C16 H5 3.2095 no 3_666
C16 H23 3.1595 no 3_656
C17 H5 3.2894 no 3_666
C17 H7 3.4172 no 3_666
C17 H23 3.0976 no 3_656
C18 H7 3.4517 no 3_666
C18 H12 3.5357 no 4_454
C18 H22 3.2377 no 3_656
C18 H23 3.1174 no 3_656
C18 H39 3.5311 no 1_455
C19 H13 3.5014 no 2_646
C19 H22 3.5995 no 3_656
C19 H39 3.1897 no 1_455
C20 H13 2.9577 no 2_646
C20 H39 3.3562 no 1_455
C20 H40 3.1341 no 1_455
C20 H43 3.5911 no 4_455
C21 H13 3.1978 no 2_646
C21 H21 3.2667 no 3_656
C21 H22 3.3002 no 3_656
C21 H36 3.3832 no 3_656
C21 H40 2.8767 no 1_455
C22 H11 3.5520 no 2_646
C22 H13 3.5167 no 2_646
C22 H20 3.1714 no 3_656
C22 H21 3.2701 no 3_656
C22 H36 3.0362 no 3_656
C22 H40 3.3045 no 1_455
C23 H11 3.2395 no 2_646
C23 H18 2.9253 no 4_455
C23 H20 3.3202 no 3_656
C23 H37 3.2477 no 2_646
C23 H38 3.4129 no 2_646
C23 H44 3.4253 no 3_656
C24 H8 3.4783 no 2_646
C24 H10 3.0767 no 2_646
C24 H11 3.2406 no 2_646
C24 H13 3.4260 no 2_646
C24 H18 2.6661 no 4_455
C24 H37 3.2009 no 2_646
C24 H42 3.3356 no 4_455
C24 H43 3.3885 no 4_455
C25 H8 3.0363 no 2_646
C25 H10 3.3059 no 2_646
C25 H11 3.5397 no 2_646
C25 H13 3.0818 no 2_646
C25 H18 3.4834 no 4_455
C25 H42 3.4090 no 4_455
C25 H43 2.8296 no 4_455
C27 H19 3.2700 no 4_555
C30 H7 3.3264 no 2_646
C30 H8 3.5210 no 2_646
C31 H13 3.2631 no 2_646
C31 H15 3.5855 no 2_646
C31 H22 3.3794 no 3_656
C31 H23 3.0703 no 3_656
C32 H19 3.0439 no 4_555
C33 H9 3.2515 no 3_766
C33 H19 3.2995 no 4_555
C33 H24 2.9319 no 2_656
C33 H25 3.3798 no 2_656
C34 H6 3.2011 no 3_766
C34 H9 2.9512 no 3_766
C34 H17 3.3134 no 3_766
C34 H19 3.5085 no 4_555
C34 H24 2.8440 no 2_656
C34 H25 3.5541 no 2_656
C34 H44 3.1064 no 4_555
C35 H6 3.2457 no 3_766
C35 H7 3.5595 no 3_766
C35 H9 3.5342 no 3_766
C35 H19 3.4941 no 4_555
C35 H43 3.1543 no 4_555
C35 H44 3.3524 no 4_555
C36 H16 3.5265 no 4_554
C36 H19 3.2254 no 4_555
C36 H45 3.2399 no 3_756
C37 H15 3.4277 no 4_554
C37 H19 2.9936 no 4_555
C37 H45 2.9197 no 3_756
C37 H46 3.3757 no 3_756
C39 H26 3.2192 no 4_554
C40 H24 3.4759 no 3_656
C40 H26 2.9461 no 4_554
C40 H39 3.4908 no 4_454
C41 H2 3.0944 no 4_554
C41 H3 3.0251 no 4_554
C41 H18 3.2854 no 2_645
C41 H24 3.0275 no 3_656
C41 H38 3.4257 no 4_454
C41 H39 3.5945 no 4_454
C42 H2 3.1778 no 4_554
C42 H15 3.5916 no 4_554
C42 H18 3.3568 no 2_645
C42 H23 3.5281 no 3_656
C42 H28 3.5980 no 3_756
C42 H41 3.0419 no 3_756
C43 H41 3.0097 no 3_756
C43 H46 3.4559 no 3_756
H1 H23 3.2492 no 3_656
H2 C13 3.1692 no 3_666
H2 C14 3.0686 no 3_666
H2 C15 3.5044 no 3_666
H2 C41 3.0944 no 4_455
H2 C42 3.1778 no 4_455
H2 H18 3.5401 no 3_666
H2 H19 3.2280 no 3_666
H2 H27 3.2137 no 2_656
H2 H28 3.1207 no 2_656
H2 H33 3.3572 no 2_656
H2 H44 2.7329 no 4_455
H2 H45 2.9320 no 4_455
H3 C41 3.0251 no 4_455
H3 H5 3.2892 no 3_666
H3 H6 3.3867 no 3_666
H3 H39 3.4038 no 1_455
H3 H44 2.5724 no 4_455
H4 C7 3.1556 no 3_666
H4 C11 3.2576 no 3_666
H4 C12 3.1853 no 3_666
H4 C13 3.2801 no 3_666
H4 C14 3.4350 no 3_666
H4 C15 3.4651 no 3_666
H4 C16 3.3927 no 3_666
H4 H5 2.5679 no 3_666
H4 H6 2.8791 no 3_666
H4 H44 3.3314 no 4_455
H5 C6 3.3109 no 3_666
H5 C11 3.5572 no 3_666
H5 C16 3.2095 no 3_666
H5 C17 3.2894 no 3_666
H5 H3 3.2892 no 3_666
H5 H4 2.5679 no 3_666
H5 H5 2.9215 no 3_666
H6 C6 3.5652 no 3_666
H6 C34 3.2011 no 3_766
H6 C35 3.2457 no 3_766
H6 H3 3.3867 no 3_666
H6 H4 2.8791 no 3_666
H6 H38 2.7685 no 3_766
H6 H39 2.8702 no 3_766
H7 C17 3.4172 no 3_666
H7 C18 3.4517 no 3_666
H7 C30 3.3264 no 2_656
H7 C35 3.5595 no 3_766
H7 H20 3.5545 no 3_666
H7 H21 3.4338 no 3_666
H7 H31 3.1584 no 2_656
H7 H32 3.5527 no 2_656
H7 H33 2.7787 no 2_656
H7 H39 3.1517 no 3_766
H8 C24 3.4783 no 2_656
H8 C25 3.0363 no 2_656
H8 C30 3.5210 no 2_656
H8 H14 3.4365 no 2_656
H8 H25 3.4152 no 2_656
H8 H26 2.5589 no 2_656
H8 H32 2.8848 no 2_656
H8 H33 3.2760 no 2_656
H9 C33 3.2515 no 3_766
H9 C34 2.9512 no 3_766
H9 C35 3.5342 no 3_766
H9 H37 3.4217 no 3_766
H9 H38 2.8011 no 3_766
H10 C24 3.0767 no 2_656
H10 C25 3.3059 no 2_656
H10 H25 2.7789 no 2_656
H10 H26 3.2140 no 2_656
H11 C22 3.5520 no 2_656
H11 C23 3.2395 no 2_656
H11 C24 3.2406 no 2_656
H11 C25 3.5397 no 2_656
H11 H20 3.0755 no 4_555
H11 H21 3.5727 no 4_555
H11 H24 3.4921 no 2_656
H11 H25 3.5798 no 2_656
H12 C18 3.5357 no 4_555
H12 H20 3.2881 no 4_555
H12 H21 2.7664 no 4_555
H12 H35 3.2711 no 2_656
H13 C19 3.5014 no 2_656
H13 C20 2.9577 no 2_656
H13 C21 3.1978 no 2_656
H13 C22 3.5167 no 2_656
H13 C24 3.4260 no 2_656
H13 C25 3.0818 no 2_656
H13 C31 3.2631 no 2_656
H13 H21 3.2643 no 4_555
H13 H22 3.3909 no 4_555
H13 H26 3.4894 no 2_656
H13 H34 2.8999 no 2_656
H13 H35 2.7611 no 2_656
H14 H8 3.4365 no 2_646
H15 C31 3.5855 no 2_656
H15 C37 3.4277 no 4_455
H15 C42 3.5916 no 4_455
H15 H28 2.9755 no 2_656
H15 H35 2.7531 no 2_656
H15 H40 3.5833 no 4_455
H15 H41 3.1256 no 4_455
H15 H46 3.5770 no 2_656
H16 C36 3.5265 no 4_455
H16 H35 3.3031 no 2_656
H16 H40 3.4614 no 4_455
H17 C34 3.3134 no 3_766
H17 H25 3.0238 no 4_554
H17 H38 2.5091 no 3_766
H18 C23 2.9253 no 4_554
H18 C24 2.6661 no 4_554
H18 C25 3.4834 no 4_554
H18 C41 3.2854 no 2_655
H18 C42 3.3568 no 2_655
H18 H2 3.5401 no 3_666
H18 H24 3.1185 no 4_554
H18 H25 2.5005 no 4_554
H18 H38 3.0720 no 3_766
H18 H44 2.6847 no 2_655
H18 H45 2.7759 no 2_655
H19 C27 3.2700 no 4_454
H19 C32 3.0439 no 4_454
H19 C33 3.2995 no 4_454
H19 C34 3.5085 no 4_454
H19 C35 3.4941 no 4_454
H19 C36 3.2254 no 4_454
H19 C37 2.9936 no 4_454
H19 H2 3.2280 no 3_666
H19 H24 3.3283 no 3_656
H19 H27 2.4626 no 4_454
H19 H28 3.3627 no 4_454
H19 H41 3.3615 no 4_454
H19 H45 2.8823 no 2_655
H20 C9 3.5975 no 4_454
H20 C22 3.1714 no 3_656
H20 C23 3.3202 no 3_656
H20 H7 3.5545 no 3_666
H20 H11 3.0755 no 4_454
H20 H12 3.2881 no 4_454
H20 H23 2.8360 no 3_656
H20 H24 2.9675 no 3_656
H20 H27 2.8935 no 4_454
H20 H31 3.0619 no 4_454
H21 C9 3.3641 no 4_454
H21 C21 3.2667 no 3_656
H21 C22 3.2701 no 3_656
H21 H7 3.4338 no 3_666
H21 H11 3.5727 no 4_454
H21 H12 2.7664 no 4_454
H21 H13 3.2643 no 4_454
H21 H22 3.0038 no 3_656
H21 H23 3.0313 no 3_656
H22 C18 3.2377 no 3_656
H22 C19 3.5995 no 3_656
H22 C21 3.3002 no 3_656
H22 C31 3.3794 no 3_656
H22 H13 3.3909 no 4_454
H22 H21 3.0038 no 3_656
H22 H22 2.7075 no 3_656
H22 H34 3.0607 no 3_656
H22 H35 3.4212 no 3_656
H22 H36 3.0854 no 3_656
H22 H40 3.0455 no 1_455
H23 C15 3.0534 no 3_656
H23 C16 3.1595 no 3_656
H23 C17 3.0976 no 3_656
H23 C18 3.1174 no 3_656
H23 C31 3.0703 no 3_656
H23 C42 3.5281 no 3_656
H23 H1 3.2492 no 3_656
H23 H20 2.8360 no 3_656
H23 H21 3.0313 no 3_656
H23 H34 2.9680 no 3_656
H23 H36 2.3294 no 3_656
H24 C14 3.5298 no 3_656
H24 C15 3.3141 no 3_656
H24 C33 2.9319 no 2_646
H24 C34 2.8440 no 2_646
H24 C40 3.4759 no 3_656
H24 C41 3.0275 no 3_656
H24 H11 3.4921 no 2_646
H24 H18 3.1185 no 4_455
H24 H19 3.3283 no 3_656
H24 H20 2.9675 no 3_656
H24 H37 2.7018 no 2_646
H24 H38 2.6755 no 2_646
H24 H44 2.8748 no 3_656
H25 C8 3.5153 no 2_646
H25 C12 3.4901 no 4_455
H25 C13 3.2822 no 4_455
H25 C33 3.3798 no 2_646
H25 C34 3.5541 no 2_646
H25 H8 3.4152 no 2_646
H25 H10 2.7789 no 2_646
H25 H11 3.5798 no 2_646
H25 H17 3.0238 no 4_455
H25 H18 2.5005 no 4_455
H25 H37 2.6396 no 2_646
H25 H38 3.0586 no 2_646
H25 H42 2.7468 no 4_455
H25 H43 3.4452 no 4_455
H26 C8 3.3053 no 2_646
H26 C39 3.2192 no 4_455
H26 C40 2.9461 no 4_455
H26 H8 2.5589 no 2_646
H26 H10 3.2140 no 2_646
H26 H13 3.4894 no 2_646
H26 H42 2.9284 no 4_455
H26 H43 2.4256 no 4_455
H27 C14 3.0298 no 4_555
H27 C15 3.2162 no 4_555
H27 H2 3.2137 no 2_646
H27 H19 2.4626 no 4_555
H27 H20 2.8935 no 4_555
H28 C42 3.5980 no 3_756
H28 H2 3.1207 no 2_646
H28 H15 2.9755 no 2_646
H28 H19 3.3627 no 4_555
H28 H45 3.1211 no 3_756
H31 H7 3.1584 no 2_646
H31 H20 3.0619 no 4_555
H32 C3 3.5797 no 2_646
H32 H7 3.5527 no 2_646
H32 H8 2.8848 no 2_646
H33 C1 2.9053 no 2_646
H33 C2 2.6915 no 2_646
H33 C3 2.9556 no 2_646
H33 C4 3.2033 no 2_646
H33 C5 3.1954 no 2_646
H33 C7 3.2107 no 2_646
H33 H2 3.3572 no 2_646
H33 H7 2.7787 no 2_646
H33 H8 3.2760 no 2_646
H34 H13 2.8999 no 2_646
H34 H22 3.0607 no 3_656
H34 H23 2.9680 no 3_656
H35 C4 3.0637 no 2_646
H35 C5 3.0157 no 2_646
H35 C9 3.1892 no 2_646
H35 C10 3.1832 no 2_646
H35 H12 3.2711 no 2_646
H35 H13 2.7611 no 2_646
H35 H15 2.7531 no 2_646
H35 H16 3.3031 no 2_646
H35 H22 3.4212 no 3_656
H36 C21 3.3832 no 3_656
H36 C22 3.0362 no 3_656
H36 H22 3.0854 no 3_656
H36 H23 2.3294 no 3_656
H36 H40 3.5185 no 3_756
H37 C23 3.2477 no 2_656
H37 C24 3.2009 no 2_656
H37 H9 3.4217 no 3_766
H37 H24 2.7018 no 2_656
H37 H25 2.6396 no 2_656
H38 C12 3.1380 no 3_766
H38 C13 3.4808 no 3_766
H38 C23 3.4129 no 2_656
H38 C41 3.4257 no 4_555
H38 H6 2.7685 no 3_766
H38 H9 2.8011 no 3_766
H38 H17 2.5091 no 3_766
H38 H18 3.0720 no 3_766
H38 H24 2.6755 no 2_656
H38 H25 3.0586 no 2_656
H38 H44 2.6046 no 4_555
H39 C7 3.4159 no 3_766
H39 C18 3.5311 no 1_655
H39 C19 3.1897 no 1_655
H39 C20 3.3562 no 1_655
H39 C40 3.4908 no 4_555
H39 C41 3.5945 no 4_555
H39 H3 3.4038 no 1_655
H39 H6 2.8702 no 3_766
H39 H7 3.1517 no 3_766
H39 H43 2.8346 no 4_555
H39 H44 2.9839 no 4_555
H40 C20 3.1341 no 1_655
H40 C21 2.8767 no 1_655
H40 C22 3.3045 no 1_655
H40 H15 3.5833 no 4_554
H40 H16 3.4614 no 4_554
H40 H22 3.0455 no 1_655
H40 H36 3.5185 no 3_756
H40 H45 3.0928 no 3_756
H41 C42 3.0419 no 3_756
H41 C43 3.0097 no 3_756
H41 H15 3.1256 no 4_554
H41 H19 3.3615 no 4_555
H41 H45 2.4533 no 3_756
H41 H46 2.4722 no 3_756
H42 C24 3.3356 no 4_554
H42 C25 3.4090 no 4_554
H42 H25 2.7468 no 4_554
H42 H26 2.9284 no 4_554
H43 C20 3.5911 no 4_554
H43 C24 3.3885 no 4_554
H43 C25 2.8296 no 4_554
H43 C35 3.1543 no 4_454
H43 H25 3.4452 no 4_554
H43 H26 2.4256 no 4_554
H43 H39 2.8346 no 4_454
H44 C6 3.0245 no 4_554
H44 C13 3.1556 no 2_645
H44 C23 3.4253 no 3_656
H44 C34 3.1064 no 4_454
H44 C35 3.3524 no 4_454
H44 H2 2.7329 no 4_554
H44 H3 2.5724 no 4_554
H44 H4 3.3314 no 4_554
H44 H18 2.6847 no 2_645
H44 H24 2.8748 no 3_656
H44 H38 2.6046 no 4_454
H44 H39 2.9839 no 4_454
H45 C13 3.2623 no 2_645
H45 C14 3.3374 no 2_645
H45 C36 3.2399 no 3_756
H45 C37 2.9197 no 3_756
H45 H2 2.9320 no 4_554
H45 H18 2.7759 no 2_645
H45 H19 2.8823 no 2_645
H45 H28 3.1211 no 3_756
H45 H40 3.0928 no 3_756
H45 H41 2.4533 no 3_756
H46 C37 3.3757 no 3_756
H46 C43 3.4559 no 3_756
H46 H15 3.5770 no 2_646
H46 H41 2.4722 no 3_756
H46 H46 2.8964 no 3_756

loop_
_geom_torsion_atom_site_label_1
_geom_torsion_atom_site_label_2
_geom_torsion_atom_site_label_3
_geom_torsion_atom_site_label_4
_geom_torsion
_geom_torsion_publ_flag
N2 Ir1 N3 C26 -59.92(17) no
N2 Ir1 N3 C29 168.41(15) no
N3 Ir1 N2 N1 98.1(2) no
N3 Ir1 N2 C17 -80.06(17) no
N2 Ir1 C1 C2 -142.85(11) no
N2 Ir1 C1 C5 101.47(12) no
N2 Ir1 C1 C6 -20.3(3) no
C1 Ir1 N2 N1 -63.4(2) no
C1 Ir1 N2 C17 118.43(17) no
N2 Ir1 C2 C1 47.91(16) no
N2 Ir1 C2 C3 165.61(10) no
N2 Ir1 C2 C7 -73.0(3) no
C2 Ir1 N2 N1 -91.5(3) no
C2 Ir1 N2 C17 90.4(2) no
N2 Ir1 C4 C3 -154.73(11) no
N2 Ir1 C4 C5 -33.32(19) no
N2 Ir1 C4 C9 88.9(3) no
C4 Ir1 N2 N1 -5.2(3) no
C4 Ir1 N2 C17 176.62(14) no
N2 Ir1 C5 C1 -85.20(12) no
N2 Ir1 C5 C4 156.43(11) no
N2 Ir1 C5 C10 30.2(3) no
C5 Ir1 N2 N1 -24.7(3) no
C5 Ir1 N2 C17 157.16(16) no
N2 Ir1 C11 C12 -175.3(3) no
N2 Ir1 C11 C16 -1.77(16) no
C11 Ir1 N2 N1 179.0(3) no
C11 Ir1 N2 C17 0.84(16) no
N3 Ir1 C2 C1 -150.33(14) no
N3 Ir1 C2 C3 -32.6(3) no
N3 Ir1 C2 C7 88.7(3) no
C2 Ir1 N3 C26 134.80(18) no
C2 Ir1 N3 C29 3.1(3) no
N3 Ir1 C3 C2 162.04(10) no
N3 Ir1 C3 C4 -82.58(14) no
N3 Ir1 C3 C8 42.5(3) no
C3 Ir1 N3 C26 113.34(17) no
C3 Ir1 N3 C29 -18.33(17) no
N3 Ir1 C4 C3 109.70(12) no
N3 Ir1 C4 C5 -128.88(11) no
N3 Ir1 C4 C9 -6.7(3) no
C4 Ir1 N3 C26 74.77(18) no
C4 Ir1 N3 C29 -56.90(16) no
N3 Ir1 C5 C1 -176.82(9) no
N3 Ir1 C5 C4 64.82(15) no
N3 Ir1 C5 C10 -61.5(3) no
C5 Ir1 N3 C26 41.3(2) no
C5 Ir1 N3 C29 -90.33(16) no
N3 Ir1 C11 C12 -88.7(2) no
N3 Ir1 C11 C16 84.80(17) no
C11 Ir1 N3 C26 -138.55(18) no
C11 Ir1 N3 C29 89.78(15) no
C1 Ir1 C2 C1 0.00(12) no
C1 Ir1 C2 C3 117.7(2) no
C1 Ir1 C2 C7 -120.9(3) no
C2 Ir1 C1 C2 -0.00(12) no
C2 Ir1 C1 C5 -115.7(2) no
C2 Ir1 C1 C6 122.6(3) no
C1 Ir1 C3 C2 -37.92(12) no
C1 Ir1 C3 C4 77.45(14) no
C1 Ir1 C3 C8 -157.5(3) no
C3 Ir1 C1 C2 37.76(11) no
C3 Ir1 C1 C5 -77.92(13) no
C3 Ir1 C1 C6 160.3(3) no
C1 Ir1 C4 C3 -83.40(14) no
C1 Ir1 C4 C5 38.01(12) no
C1 Ir1 C4 C9 160.2(3) no
C4 Ir1 C1 C2 79.87(13) no
C4 Ir1 C1 C5 -35.82(11) no
C4 Ir1 C1 C6 -157.6(3) no
C1 Ir1 C5 C1 0.00(13) no
C1 Ir1 C5 C4 -118.4(3) no
C1 Ir1 C5 C10 115.4(3) no
C5 Ir1 C1 C2 115.7(2) no
C5 Ir1 C1 C5 0.00(13) no
C5 Ir1 C1 C6 -121.8(3) no
C1 Ir1 C11 C12 93.6(3) no
C1 Ir1 C11 C16 -92.90(18) no
C11 Ir1 C1 C2 -63.02(15) no
C11 Ir1 C1 C5 -178.71(11) no
C11 Ir1 C1 C6 59.5(3) no
C2 Ir1 C3 C2 0.00(13) no
C2 Ir1 C3 C4 115.4(3) no
C2 Ir1 C3 C8 -119.5(3) no
C3 Ir1 C2 C1 -117.7(2) no
C3 Ir1 C2 C3 0.00(13) no
C3 Ir1 C2 C7 121.4(4) no
C2 Ir1 C4 C3 -39.42(13) no
C2 Ir1 C4 C5 81.99(14) no
C2 Ir1 C4 C9 -155.8(3) no
C4 Ir1 C2 C1 -79.41(13) no
C4 Ir1 C2 C3 38.29(12) no
C4 Ir1 C2 C7 159.7(3) no
C2 Ir1 C5 C1 39.10(12) no
C2 Ir1 C5 C4 -79.27(14) no
C2 Ir1 C5 C10 154.5(3) no
C5 Ir1 C2 C1 -38.67(11) no
C5 Ir1 C2 C3 79.03(13) no
C5 Ir1 C2 C7 -159.6(3) no
C2 Ir1 C11 C12 59.2(3) no
C2 Ir1 C11 C16 -127.29(18) no
C11 Ir1 C2 C1 127.81(12) no
C11 Ir1 C2 C3 -114.49(13) no
C11 Ir1 C2 C7 6.9(3) no
C3 Ir1 C4 C3 0.00(14) no
C3 Ir1 C4 C5 121.4(3) no
C3 Ir1 C4 C9 -116.4(4) no
C4 Ir1 C3 C2 -115.4(3) no
C4 Ir1 C3 C4 0.00(14) no
C4 Ir1 C3 C8 125.1(3) no
C3 Ir1 C5 C1 82.63(13) no
C3 Ir1 C5 C4 -35.74(12) no
C3 Ir1 C5 C10 -162.0(3) no
C5 Ir1 C3 C2 -80.93(14) no
C5 Ir1 C3 C4 34.45(12) no
C5 Ir1 C3 C8 159.5(3) no
C3 Ir1 C11 C12 21.6(3) no
C3 Ir1 C11 C16 -164.81(16) no
C11 Ir1 C3 C2 74.70(14) no
C11 Ir1 C3 C4 -169.93(12) no
C11 Ir1 C3 C8 -44.9(3) no
C4 Ir1 C5 C1 118.4(2) no
C4 Ir1 C5 C4 0.00(12) no
C4 Ir1 C5 C10 -126.3(3) no
C5 Ir1 C4 C3 -121.4(3) no
C5 Ir1 C4 C5 0.00(13) no
C5 Ir1 C4 C9 122.2(4) no
C4 Ir1 C11 C12 10.2(4) no
C4 Ir1 C11 C16 -176.22(15) no
C11 Ir1 C4 C3 17.6(3) no
C11 Ir1 C4 C5 139.04(17) no
C11 Ir1 C4 C9 -98.7(3) no
C5 Ir1 C11 C12 91.5(4) no
C5 Ir1 C11 C16 -95.0(3) no
C11 Ir1 C5 C1 2.9(4) no
C11 Ir1 C5 C4 -115.5(3) no
C11 Ir1 C5 C10 118.3(3) no
N2 N1 C19 C18 -0.6(3) no
N2 N1 C19 C20 174.6(3) no
C19 N1 N2 Ir1 -177.8(2) no
C19 N1 N2 C17 0.5(3) no
Ir1 N2 C17 C16 0.2(3) no
Ir1 N2 C17 C18 178.29(14) no
N1 N2 C17 C16 -178.3(2) no
N1 N2 C17 C18 -0.2(3) no
Ir1 N3 C26 C27 -149.78(15) no
Ir1 N3 C26 C30 -30.0(3) no
Ir1 N3 C26 C31 90.5(3) no
Ir1 N3 C29 C28 -178.64(12) no
C26 N3 C29 C28 39.7(3) no
C29 N3 C26 C27 -15.5(3) no
C29 N3 C26 C30 104.3(3) no
C29 N3 C26 C31 -135.2(2) no
Ir1 C1 C2 Ir1 0.0 no
Ir1 C1 C2 C3 -62.28(16) no
Ir1 C1 C2 C7 122.0(3) no
Ir1 C1 C5 Ir1 0.0 no
Ir1 C1 C5 C4 61.52(17) no
Ir1 C1 C5 C10 -121.4(3) no
C2 C1 C5 Ir1 -63.6(2) no
C2 C1 C5 C4 -2.1(3) no
C2 C1 C5 C10 175.0(3) no
C5 C1 C2 Ir1 66.3(2) no
C5 C1 C2 C3 4.0(3) no
C5 C1 C2 C7 -171.7(3) no
C6 C1 C2 Ir1 -120.7(3) no
C6 C1 C2 C3 177.0(3) no
C6 C1 C2 C7 1.4(5) no
C6 C1 C5 Ir1 123.1(3) no
C6 C1 C5 C4 -175.4(3) no
C6 C1 C5 C10 1.6(5) no
Ir1 C2 C3 Ir1 0.0 no
Ir1 C2 C3 C4 -65.37(16) no
Ir1 C2 C3 C8 127.2(3) no
C1 C2 C3 Ir1 61.1(2) no
C1 C2 C3 C4 -4.3(3) no
C1 C2 C3 C8 -171.7(3) no
C7 C2 C3 Ir1 -123.2(3) no
C7 C2 C3 C4 171.4(3) no
C7 C2 C3 C8 4.0(5) no
Ir1 C3 C4 Ir1 0.0 no
Ir1 C3 C4 C5 -58.97(17) no
Ir1 C3 C4 C9 127.4(3) no
C2 C3 C4 Ir1 61.98(19) no
C2 C3 C4 C5 3.0(3) no
C2 C3 C4 C9 -170.6(3) no
C8 C3 C4 Ir1 -130.7(3) no
C8 C3 C4 C5 170.3(3) no
C8 C3 C4 C9 -3.3(5) no
Ir1 C4 C5 Ir1 0.0 no
Ir1 C4 C5 C1 -57.67(15) no
Ir1 C4 C5 C10 125.5(3) no
C3 C4 C5 Ir1 57.1(2) no
C3 C4 C5 C1 -0.6(3) no
C3 C4 C5 C10 -177.4(3) no
C9 C4 C5 Ir1 -129.5(3) no
C9 C4 C5 C1 172.8(3) no
C9 C4 C5 C10 -4.0(5) no
Ir1 C11 C12 C13 173.44(17) no
Ir1 C11 C16 C15 -175.27(17) no
Ir1 C11 C16 C17 2.4(3) no
C12 C11 C16 C15 -1.0(4) no
C12 C11 C16 C17 176.7(3) no
C16 C11 C12 C13 -0.0(4) no
C11 C12 C13 C14 0.1(5) no
C12 C13 C14 C15 0.9(5) no
C13 C14 C15 C16 -2.0(5) no
C14 C15 C16 C11 2.0(5) no
C14 C15 C16 C17 -175.4(3) no
C11 C16 C17 N2 -1.7(4) no
C11 C16 C17 C18 -178.9(3) no
C15 C16 C17 N2 175.9(3) no
C15 C16 C17 C18 -1.3(6) no
N2 C17 C18 C19 -0.2(3) no
C16 C17 C18 C19 177.1(4) no
C17 C18 C19 N1 0.5(4) no
C17 C18 C19 C20 -174.1(3) no
N1 C19 C20 C21 -162.7(3) no
N1 C19 C20 C25 14.3(5) no
C18 C19 C20 C21 11.5(5) no
C18 C19 C20 C25 -171.4(3) no
C19 C20 C21 C22 176.2(3) no
C19 C20 C25 C24 -176.5(3) no
C21 C20 C25 C24 0.6(5) no
C25 C20 C21 C22 -0.9(5) no
C20 C21 C22 C23 0.1(5) no
C21 C22 C23 C24 1.0(5) no
C22 C23 C24 C25 -1.2(5) no
C23 C24 C25 C20 0.4(5) no
N3 C26 C27 C28 -14.1(3) no
C30 C26 C27 C28 -133.1(3) no
C31 C26 C27 C28 104.1(3) no
C26 C27 C28 C29 36.3(3) no
C26 C27 C28 C32 156.4(2) no
C26 C27 C28 C38 -80.5(3) no
C27 C28 C29 N3 -46.3(3) no
C27 C28 C32 C33 -110.5(3) no
C27 C28 C32 C37 66.8(3) no
C27 C28 C38 C39 149.0(3) no
C27 C28 C38 C43 -33.7(4) no
C29 C28 C32 C33 -0.5(4) no
C29 C28 C32 C37 176.7(3) no
C32 C28 C29 N3 -164.6(2) no
C29 C28 C38 C39 40.2(4) no
C29 C28 C38 C43 -142.5(3) no
C38 C28 C29 N3 72.2(3) no
C32 C28 C38 C39 -86.3(3) no
C32 C28 C38 C43 91.1(3) no
C38 C28 C32 C33 124.0(3) no
C38 C28 C32 C37 -58.7(3) no
C28 C32 C33 C34 177.2(3) no
C28 C32 C37 C36 -176.9(3) no
C33 C32 C37 C36 0.5(5) no
C37 C32 C33 C34 -0.1(5) no
C32 C33 C34 C35 0.4(5) no
C33 C34 C35 C36 -1.1(5) no
C34 C35 C36 C37 1.4(5) no
C35 C36 C37 C32 -1.2(6) no
C28 C38 C39 C40 178.6(3) no
C28 C38 C43 C42 -177.6(3) no
C39 C38 C43 C42 -0.1(5) no
C43 C38 C39 C40 1.1(5) no
C38 C39 C40 C41 -1.4(6) no
C39 C40 C41 C42 0.8(6) no
C40 C41 C42 C43 0.2(6) no
C41 C42 C43 C38 -0.5(6) no
